data_2237229
loop_
_publ_author_name
'Kalaivani, Doraisamyraja'
'Mangaiyarkarasi, Govindan'

_publ_section_title
;
 <i>N</i>,<i>N</i>-Diethylanilinium
 5-(2,4-dinitrophenyl)-2,6-dioxo-1,2,3,6-tetrahydropyrimidin-4-olate
;
_journal_coeditor_code SU2535
_journal_issue 1
_journal_name_full 'Acta Crystallographica Section E'
_journal_page_first o3
_journal_page_last o4
_journal_paper_doi 10.1107/S160053681204874X
_journal_volume 69
_journal_year 2013
_chemical_formula_iupac 'C10 H16 N +, C10 H5 N4 O7 -'
_chemical_formula_moiety 'C10 H16 N +, C10 H5 N4 O7 -'
_chemical_formula_sum 'C20 H21 N5 O7'
_chemical_formula_weight 443.42
_chemical_name_systematic
;
<i>N</i>,<i>N</i>-Diethylanilinium
5-(2,4-dinitrophenyl)-2,6-dioxo-1,2,3,6-tetrahydropyrimidin-4-olate
;
_space_group_IT_number 2
_symmetry_cell_setting triclinic
_symmetry_space_group_name_Hall '-P 1'
_symmetry_space_group_name_H-M 'P -1'
_atom_sites_solution_hydrogens geom
_atom_sites_solution_primary direct
_atom_sites_solution_secondary difmap
_audit_creation_method SHELXL-97
_cell_angle_alpha 106.7120(10)
_cell_angle_beta 96.4900(10)
_cell_angle_gamma 97.6670(10)
_cell_formula_units_Z 4
_cell_length_a 8.7260(2)
_cell_length_b 14.2930(3)
_cell_length_c 18.1080(5)
_cell_measurement_reflns_used 5648
_cell_measurement_temperature 293(2)
_cell_measurement_theta_max 24.498
_cell_measurement_theta_min 2.379
_cell_volume 2116.27(9)
_computing_cell_refinement 'APEX2 and SAINT (Bruker, 2004)'
_computing_data_collection 'APEX2 (Bruker, 2004)'
_computing_data_reduction 'SAINT and XPREP (Bruker, 2004)'
_computing_molecular_graphics 'ORTEP-3 (Farrugia, 2012) and <i>Mercury</i> (Macrae <i>et al.</i>, 2008)'
_computing_publication_material 'SHELXL97 (Sheldrick, 2008)'
_computing_structure_refinement 'SHELXL97 (Sheldrick, 2008)'
_computing_structure_solution 'SIR92 (Altomare <i>et al.</i>, 1993)'
_diffrn_ambient_temperature 293(2)
_diffrn_measured_fraction_theta_full 0.998
_diffrn_measured_fraction_theta_max 0.998
_diffrn_measurement_device_type 'Bruker Kappa APEXII CCD'
_diffrn_measurement_method '\w and \f scan'
_diffrn_radiation_monochromator graphite
_diffrn_radiation_source 'fine-focus sealed tube'
_diffrn_radiation_type MoK\a
_diffrn_radiation_wavelength 0.71073
_diffrn_reflns_av_R_equivalents 0.0286
_diffrn_reflns_av_sigmaI/netI 0.0236
_diffrn_reflns_limit_h_max 10
_diffrn_reflns_limit_h_min -10
_diffrn_reflns_limit_k_max 16
_diffrn_reflns_limit_k_min -17
_diffrn_reflns_limit_l_max 21
_diffrn_reflns_limit_l_min -20
_diffrn_reflns_number 36083
_diffrn_reflns_theta_full 25.06
_diffrn_reflns_theta_max 25.06
_diffrn_reflns_theta_min 1.61
_exptl_absorpt_coefficient_mu 0.107
_exptl_absorpt_correction_T_max 0.9963
_exptl_absorpt_correction_T_min 0.9438
_exptl_absorpt_correction_type multi-scan
_exptl_absorpt_process_details '(SADABS; Bruker, 2004)'
_exptl_crystal_colour red
_exptl_crystal_density_diffrn 1.392
_exptl_crystal_density_method 'not measured'
_exptl_crystal_description block
_exptl_crystal_F_000 928
_exptl_crystal_size_max 0.30
_exptl_crystal_size_mid 0.30
_exptl_crystal_size_min 0.25
_refine_diff_density_max 0.388
_refine_diff_density_min -0.208
_refine_ls_extinction_method none
_refine_ls_goodness_of_fit_ref 1.022
_refine_ls_hydrogen_treatment mixed
_refine_ls_matrix_type full
_refine_ls_number_parameters 601
_refine_ls_number_reflns 7482
_refine_ls_number_restraints 6
_refine_ls_restrained_S_all 1.022
_refine_ls_R_factor_all 0.0616
_refine_ls_R_factor_gt 0.0423
_refine_ls_shift/su_max 0.000
_refine_ls_shift/su_mean 0.000
_refine_ls_structure_factor_coef Fsqd
_refine_ls_weighting_details 'calc w=1/[\s^2^(Fo^2^)+(0.0554P)^2^+0.6870P] where P=(Fo^2^+2Fc^2^)/3'
_refine_ls_weighting_scheme calc
_refine_ls_wR_factor_gt 0.1087
_refine_ls_wR_factor_ref 0.1221
_reflns_number_gt 5563
_reflns_number_total 7482
_reflns_threshold_expression I>2sigma(I)
_cod_data_source_file su2535.cif
_cod_data_source_block I
_cod_database_code 2237229
_cod_database_fobs_code 2237229

loop_
_symmetry_equiv_pos_site_id
_symmetry_equiv_pos_as_xyz
1 x,y,z
2 -x,-y,-z

loop_
_atom_site_aniso_label
_atom_site_aniso_U_11
_atom_site_aniso_U_22
_atom_site_aniso_U_33
_atom_site_aniso_U_12
_atom_site_aniso_U_13
_atom_site_aniso_U_23
O1 0.0757(12) 0.0802(12) 0.1037(15) 0.0067(9) -0.0243(11) 0.0390(11)
O2 0.0658(11) 0.1039(14) 0.160(2) 0.0252(10) 0.0406(12) 0.0874(15)
O3 0.1146(16) 0.0906(13) 0.1059(15) 0.0314(12) 0.0118(12) 0.0690(12)
O4 0.0853(14) 0.0965(14) 0.1368(18) 0.0291(11) -0.0221(12) 0.0629(13)
O5 0.0707(10) 0.0887(11) 0.0727(10) 0.0480(9) 0.0408(8) 0.0465(9)
O6 0.0749(10) 0.0678(9) 0.0581(8) 0.0416(8) 0.0374(7) 0.0418(8)
O7 0.0630(9) 0.0613(9) 0.0612(9) 0.0280(7) 0.0245(7) 0.0411(7)
N1 0.0558(12) 0.0570(11) 0.0991(16) 0.0148(9) 0.0068(12) 0.0431(11)
N2 0.0906(16) 0.0606(12) 0.0742(13) 0.0284(12) -0.0027(12) 0.0323(11)
N3 0.0509(9) 0.0515(9) 0.0431(9) 0.0198(8) 0.0200(7) 0.0266(8)
N4 0.0511(9) 0.0454(9) 0.0423(9) 0.0228(8) 0.0193(7) 0.0231(7)
C1 0.0506(11) 0.0448(11) 0.0501(11) 0.0180(9) 0.0094(9) 0.0200(9)
C2 0.0681(14) 0.0447(11) 0.0563(12) 0.0163(10) 0.0120(10) 0.0252(10)
C3 0.0683(14) 0.0487(12) 0.0497(12) 0.0265(10) 0.0037(10) 0.0212(10)
C4 0.0547(12) 0.0650(14) 0.0583(13) 0.0243(11) 0.0047(10) 0.0239(11)
C5 0.0523(12) 0.0597(13) 0.0541(12) 0.0178(10) 0.0119(9) 0.0267(10)
C6 0.0520(11) 0.0443(10) 0.0372(10) 0.0209(9) 0.0127(8) 0.0156(8)
C7 0.0484(11) 0.0434(10) 0.0395(10) 0.0183(8) 0.0125(8) 0.0182(8)
C8 0.0491(11) 0.0473(11) 0.0441(10) 0.0180(9) 0.0141(9) 0.0195(9)
C9 0.0467(10) 0.0402(10) 0.0368(10) 0.0103(8) 0.0089(8) 0.0159(8)
C10 0.0527(11) 0.0420(10) 0.0384(10) 0.0186(9) 0.0148(8) 0.0190(8)
O8 0.1209(16) 0.1173(15) 0.0613(11) 0.0487(13) 0.0022(10) 0.0489(11)
O9 0.171(2) 0.0839(14) 0.0872(14) 0.0622(14) 0.0039(13) 0.0465(12)
O10 0.0541(9) 0.0755(10) 0.0751(11) 0.0078(8) -0.0039(8) 0.0355(9)
O11 0.1078(14) 0.0542(9) 0.0626(10) 0.0280(9) 0.0105(9) 0.0120(8)
O12 0.0605(8) 0.0525(8) 0.0537(8) 0.0308(7) 0.0282(7) 0.0264(7)
O13 0.0647(9) 0.0573(8) 0.0543(8) 0.0329(7) 0.0253(7) 0.0340(7)
O14 0.0797(10) 0.0858(11) 0.0436(8) 0.0502(9) 0.0286(7) 0.0332(8)
N5 0.0785(14) 0.0865(16) 0.0638(13) 0.0372(11) 0.0154(10) 0.0462(12)
N6 0.0591(11) 0.0497(10) 0.0548(10) 0.0108(8) 0.0089(9) 0.0287(9)
N7 0.0459(9) 0.0447(9) 0.0385(8) 0.0187(7) 0.0171(7) 0.0221(7)
N8 0.0511(9) 0.0484(9) 0.0445(9) 0.0269(8) 0.0202(7) 0.0217(7)
C11 0.0501(11) 0.0688(14) 0.0513(12) 0.0250(10) 0.0127(9) 0.0370(11)
C12 0.0533(12) 0.0507(11) 0.0572(12) 0.0214(9) 0.0187(10) 0.0306(10)
C13 0.0418(10) 0.0513(11) 0.0414(10) 0.0145(8) 0.0114(8) 0.0245(9)
C14 0.0368(10) 0.0491(11) 0.0453(10) 0.0162(8) 0.0156(8) 0.0243(9)
C15 0.0572(12) 0.0542(12) 0.0485(12) 0.0193(10) 0.0077(9) 0.0204(10)
C16 0.0584(13) 0.0711(15) 0.0444(11) 0.0213(11) 0.0060(9) 0.0243(11)
C17 0.0411(10) 0.0439(10) 0.0425(10) 0.0155(8) 0.0140(8) 0.0216(8)
C18 0.0347(9) 0.0400(10) 0.0467(10) 0.0132(8) 0.0125(8) 0.0213(8)
C19 0.0392(10) 0.0427(10) 0.0433(10) 0.0132(8) 0.0141(8) 0.0209(8)
C20 0.0453(10) 0.0509(11) 0.0414(10) 0.0191(9) 0.0134(8) 0.0228(9)
N9 0.0442(9) 0.0537(10) 0.0499(9) 0.0174(8) 0.0119(7) 0.0191(8)
C21 0.0449(11) 0.0485(11) 0.0404(10) 0.0077(9) 0.0091(8) 0.0097(9)
C22 0.0441(12) 0.0820(16) 0.0523(12) 0.0099(11) 0.0069(10) 0.0165(11)
C23 0.0504(13) 0.102(2) 0.0544(14) -0.0132(13) 0.0140(11) 0.0044(14)
C24 0.091(2) 0.0739(17) 0.0516(14) -0.0166(14) 0.0174(13) 0.0151(12)
C25 0.0928(19) 0.0659(15) 0.0575(14) 0.0139(13) 0.0183(13) 0.0261(12)
C26 0.0603(13) 0.0615(13) 0.0520(12) 0.0188(11) 0.0152(10) 0.0220(11)
C27 0.0580(14) 0.112(2) 0.0587(14) 0.0186(14) 0.0075(11) 0.0452(15)
C28 0.091(2) 0.127(3) 0.0545(16) -0.0118(18) -0.0031(14) 0.0060(17)
C29 0.0864(18) 0.0517(14) 0.101(2) 0.0179(13) 0.0414(16) 0.0259(14)
C30 0.132(3) 0.084(2) 0.0719(19) -0.0339(19) 0.0237(19) -0.0054(16)
N10 0.0578(11) 0.0746(13) 0.0574(11) 0.0316(10) 0.0166(9) 0.0225(10)
C31 0.0650(14) 0.0558(13) 0.0570(13) 0.0094(11) 0.0233(11) 0.0153(11)
C32 0.105(2) 0.0655(16) 0.089(2) 0.0196(15) 0.0458(17) 0.0224(15)
C33 0.122(3) 0.0617(17) 0.081(2) -0.0132(17) 0.0552(19) 0.0007(15)
C34 0.110(3) 0.124(3) 0.072(2) -0.017(2) 0.0238(19) 0.023(2)
C35 0.103(2) 0.158(3) 0.0690(19) 0.021(2) 0.0096(17) 0.046(2)
C36 0.0685(16) 0.0980(19) 0.0624(15) 0.0187(14) 0.0091(12) 0.0300(14)
C37 0.0473(13) 0.105(2) 0.0712(16) 0.0150(13) 0.0035(11) 0.0143(15)
C38 0.0696(16) 0.0881(19) 0.0866(19) -0.0036(14) 0.0176(14) 0.0216(16)
C39 0.122(3) 0.106(2) 0.092(2) 0.059(2) 0.0330(18) 0.0587(18)
C40 0.175(4) 0.082(2) 0.110(3) 0.019(2) 0.051(2) 0.0563(19)

loop_
_atom_site_type_symbol
_atom_site_label
_atom_site_fract_x
_atom_site_fract_y
_atom_site_fract_z
_atom_site_U_iso_or_equiv
_atom_site_thermal_displace_type
_atom_site_calc_flag
_atom_site_refinement_flags
_atom_site_occupancy
O O1 1.2543(2) 0.83264(13) 0.37167(12) 0.0880(8) Uani d . 1.000
O O2 1.2930(2) 0.83537(15) 0.25658(14) 0.0970(9) Uani d . 1.000
O O3 0.8629(3) 0.96777(15) 0.15034(12) 0.0945(8) Uani d . 1.000
O O4 0.6274(2) 0.91507(15) 0.16287(13) 0.1024(9) Uani d . 1.000
O O5 0.80556(18) 0.67237(12) 0.42022(9) 0.0670(6) Uani d . 1.000
O O6 1.19736(17) 0.62862(11) 0.26121(8) 0.0571(5) Uani d . 1.000
O O7 1.14127(16) 0.46411(10) 0.43867(8) 0.0542(5) Uani d . 1.000
N N1 1.2085(2) 0.82324(14) 0.30347(14) 0.0665(8) Uani d . 1.000
N N2 0.7678(3) 0.91628(15) 0.17346(12) 0.0725(8) Uani d . 1.000
N N3 0.97818(18) 0.57160(12) 0.42827(9) 0.0438(5) Uani d D 1.000
N N4 1.16646(19) 0.54767(11) 0.35010(9) 0.0419(5) Uani d D 1.000
C C1 1.0386(2) 0.80155(14) 0.27732(11) 0.0463(6) Uani d . 1.000
C C2 0.9841(3) 0.86114(15) 0.23618(12) 0.0535(7) Uani d . 1.000
C C3 0.8257(3) 0.85337(15) 0.21745(12) 0.0532(7) Uani d . 1.000
C C4 0.7220(3) 0.78816(16) 0.23815(12) 0.0573(8) Uani d . 1.000
C C5 0.7796(2) 0.72705(16) 0.27701(12) 0.0523(7) Uani d . 1.000
C C6 0.9407(2) 0.73108(14) 0.29834(10) 0.0422(6) Uani d . 1.000
C C7 0.9959(2) 0.66156(13) 0.33636(10) 0.0412(6) Uani d . 1.000
C C8 0.9205(2) 0.63875(14) 0.39476(11) 0.0442(6) Uani d . 1.000
C C9 1.0979(2) 0.52410(13) 0.40734(10) 0.0399(6) Uani d . 1.000
C C10 1.1233(2) 0.61515(13) 0.31275(10) 0.0413(6) Uani d . 1.000
O O8 0.8547(2) 0.19291(16) 0.43667(11) 0.0935(8) Uani d . 1.000
O O9 0.8049(3) 0.06694(16) 0.33392(12) 0.1072(9) Uani d . 1.000
O O10 0.37682(18) 0.18846(12) 0.11714(9) 0.0671(6) Uani d . 1.000
O O11 0.5594(2) 0.10258(12) 0.08857(9) 0.0751(6) Uani d . 1.000
O O12 0.64772(16) 0.31204(10) 0.07995(8) 0.0498(5) Uani d . 1.000
O O13 0.41243(16) 0.57389(10) 0.07773(8) 0.0517(5) Uani d . 1.000
O O14 0.43352(18) 0.48055(12) 0.29694(8) 0.0619(6) Uani d . 1.000
N N5 0.8058(2) 0.15384(18) 0.36769(12) 0.0688(8) Uani d . 1.000
N N6 0.5070(2) 0.16896(13) 0.13139(10) 0.0517(6) Uani d . 1.000
N N7 0.53330(17) 0.44455(11) 0.08224(9) 0.0391(5) Uani d D 1.000
N N8 0.42292(18) 0.52477(12) 0.18645(9) 0.0436(5) Uani d D 1.000
C C11 0.7437(2) 0.21443(16) 0.32261(12) 0.0510(7) Uani d . 1.000
C C12 0.6703(2) 0.16833(15) 0.24722(12) 0.0487(7) Uani d . 1.000
C C13 0.6020(2) 0.22549(14) 0.20738(10) 0.0416(6) Uani d . 1.000
C C14 0.6105(2) 0.32753(14) 0.23874(10) 0.0401(6) Uani d . 1.000
C C15 0.6879(2) 0.36932(16) 0.31568(11) 0.0514(7) Uani d . 1.000
C C16 0.7528(2) 0.31432(17) 0.35756(12) 0.0558(8) Uani d . 1.000
C C17 0.5522(2) 0.39040(13) 0.19505(10) 0.0393(6) Uani d . 1.000
C C18 0.58097(19) 0.37731(13) 0.11825(10) 0.0376(6) Uani d . 1.000
C C19 0.4529(2) 0.51796(13) 0.11341(10) 0.0389(6) Uani d . 1.000
C C20 0.4700(2) 0.46523(14) 0.23091(10) 0.0425(6) Uani d . 1.000
N N9 0.90805(19) 0.23135(12) 0.04844(9) 0.0474(5) Uani d D 1.000
C C21 0.9873(2) 0.28472(14) 0.00108(11) 0.0453(6) Uani d . 1.000
C C22 1.1413(2) 0.27955(18) -0.00719(12) 0.0605(8) Uani d . 1.000
C C23 1.2100(3) 0.3305(2) -0.05289(14) 0.0753(9) Uani d . 1.000
C C24 1.1257(3) 0.38406(19) -0.08902(14) 0.0756(10) Uani d . 1.000
C C25 0.9732(3) 0.38696(18) -0.08093(14) 0.0700(9) Uani d . 1.000
C C26 0.9028(3) 0.33770(16) -0.03520(12) 0.0557(7) Uani d . 1.000
C C27 0.9959(3) 0.2525(2) 0.12914(14) 0.0719(9) Uani d . 1.000
C C28 1.0290(4) 0.3602(2) 0.17372(16) 0.0997(13) Uani d . 1.000
C C29 0.8655(3) 0.12146(17) 0.00675(17) 0.0765(10) Uani d . 1.000
C C30 0.7452(4) 0.0983(2) -0.06477(17) 0.1068(14) Uani d . 1.000
N N10 0.3631(2) 0.20996(15) 0.50188(11) 0.0603(7) Uani d D 1.000
C C31 0.3160(3) 0.17238(16) 0.41624(13) 0.0587(8) Uani d . 1.000
C C32 0.3835(4) 0.10006(19) 0.37113(17) 0.0839(11) Uani d . 1.000
C C33 0.3349(4) 0.0697(2) 0.28871(18) 0.0924(13) Uani d . 1.000
C C34 0.2279(5) 0.1152(3) 0.2591(2) 0.1064(16) Uani d . 1.000
C C35 0.1642(4) 0.1859(3) 0.30427(19) 0.1081(14) Uani d . 1.000
C C36 0.2082(3) 0.2158(2) 0.38384(15) 0.0749(10) Uani d . 1.000
C C37 0.5166(3) 0.2857(2) 0.52637(16) 0.0776(10) Uani d . 1.000
C C38 0.5019(3) 0.3733(2) 0.49872(17) 0.0838(10) Uani d . 1.000
C C39 0.3632(4) 0.1319(2) 0.54130(18) 0.0955(14) Uani d . 1.000
C C40 0.2051(5) 0.0682(2) 0.5247(2) 0.1146(18) Uani d . 1.000
H H2 1.05320 0.90540 0.22160 0.0640 Uiso c R 1.000
H H3A 0.932(2) 0.5593(14) 0.4664(10) 0.051(5) Uiso d D 1.000
H H4 0.61460 0.78520 0.22620 0.0690 Uiso c R 1.000
H H4A 1.2469(19) 0.5216(14) 0.3346(11) 0.045(5) Uiso d D 1.000
H H5 0.70910 0.68140 0.28960 0.0630 Uiso c R 1.000
H H7A 0.550(2) 0.4353(14) 0.0340(9) 0.045(5) Uiso d D 1.000
H H8A 0.361(2) 0.5667(13) 0.2072(11) 0.052(6) Uiso d D 1.000
H H12 0.66660 0.10090 0.22360 0.0580 Uiso c R 1.000
H H15 0.69560 0.43710 0.33940 0.0620 Uiso c R 1.000
H H16 0.80230 0.34420 0.40890 0.0670 Uiso c R 1.000
H H9A 0.8194(19) 0.2558(14) 0.0571(11) 0.051(6) Uiso d D 1.000
H H22 1.19750 0.24290 0.01730 0.0730 Uiso c R 1.000
H H23 1.31390 0.32830 -0.05920 0.0900 Uiso c R 1.000
H H24 1.17320 0.41860 -0.11920 0.0910 Uiso c R 1.000
H H25 0.91630 0.42240 -0.10640 0.0840 Uiso c R 1.000
H H26 0.79900 0.34040 -0.02900 0.0670 Uiso c R 1.000
H H27A 0.93530 0.21690 0.15740 0.0860 Uiso c R 1.000
H H27B 1.09420 0.22810 0.12550 0.0860 Uiso c R 1.000
H H28A 1.08570 0.36990 0.22470 0.1490 Uiso c R 1.000
H H28B 0.93200 0.38450 0.17870 0.1490 Uiso c R 1.000
H H28C 1.09050 0.39580 0.14650 0.1490 Uiso c R 1.000
H H29A 0.95900 0.09610 -0.00800 0.0920 Uiso c R 1.000
H H29B 0.82530 0.08810 0.04210 0.0920 Uiso c R 1.000
H H30A 0.72210 0.02790 -0.08970 0.1600 Uiso c R 1.000
H H30B 0.78490 0.13050 -0.10020 0.1600 Uiso c R 1.000
H H30C 0.65140 0.12160 -0.05020 0.1600 Uiso c R 1.000
H H10A 0.290(2) 0.2464(16) 0.5230(13) 0.074(7) Uiso d D 1.000
H H32 0.45870 0.07160 0.39350 0.1000 Uiso c R 1.000
H H33 0.37580 0.01960 0.25590 0.1110 Uiso c R 1.000
H H34 0.19760 0.09640 0.20530 0.1280 Uiso c R 1.000
H H35 0.09000 0.21490 0.28190 0.1300 Uiso c R 1.000
H H36 0.16470 0.26560 0.41550 0.0900 Uiso c R 1.000
H H37A 0.54380 0.30760 0.58280 0.0930 Uiso c R 1.000
H H37B 0.60040 0.25420 0.50480 0.0930 Uiso c R 1.000
H H38A 0.59950 0.41900 0.51440 0.1260 Uiso c R 1.000
H H38B 0.42080 0.40560 0.52110 0.1260 Uiso c R 1.000
H H38C 0.47590 0.35180 0.44280 0.1260 Uiso c R 1.000
H H39A 0.39300 0.16300 0.59720 0.1140 Uiso c R 1.000
H H39B 0.43990 0.09100 0.52320 0.1140 Uiso c R 1.000
H H40A 0.20820 0.01830 0.55050 0.1720 Uiso c R 1.000
H H40B 0.17600 0.03700 0.46940 0.1720 Uiso c R 1.000
H H40C 0.12950 0.10850 0.54360 0.1720 Uiso c R 1.000

loop_
_atom_type_symbol
_atom_type_description
_atom_type_scat_dispersion_real
_atom_type_scat_dispersion_imag
_atom_type_scat_source
C C 0.0033 0.0016 'International Tables Vol C Tables 4.2.6.8 and 6.1.1.4'
H H 0.0000 0.0000 'International Tables Vol C Tables 4.2.6.8 and 6.1.1.4'
N N 0.0061 0.0033 'International Tables Vol C Tables 4.2.6.8 and 6.1.1.4'
O O 0.0106 0.0060 'International Tables Vol C Tables 4.2.6.8 and 6.1.1.4'

loop_
_geom_angle_atom_site_label_1
_geom_angle_atom_site_label_2
_geom_angle_atom_site_label_3
_geom_angle
_geom_angle_publ_flag
O1 N1 O2 124.8(2) no
O1 N1 C1 117.30(19) no
O2 N1 C1 117.8(2) no
O3 N2 O4 123.8(2) no
O3 N2 C3 118.5(2) no
O4 N2 C3 117.7(2) no
C8 N3 C9 125.43(16) no
C9 N4 C10 125.46(16) no
C9 N3 H3A 117.8(13) no
C8 N3 H3A 116.8(13) no
C9 N4 H4A 120.5(13) no
C10 N4 H4A 114.0(13) no
O9 N5 C11 118.1(2) no
O8 N5 O9 123.6(2) no
O8 N5 C11 118.3(2) no
O10 N6 C13 117.51(17) no
O11 N6 C13 118.07(17) no
O10 N6 O11 124.30(18) no
C18 N7 C19 125.40(15) no
C19 N8 C20 125.59(16) no
C19 N7 H7A 118.0(13) no
C18 N7 H7A 116.4(13) no
C20 N8 H8A 115.6(12) no
C19 N8 H8A 118.6(12) no
C21 N9 C29 111.79(17) no
C27 N9 C29 111.68(19) no
C21 N9 C27 113.65(17) no
C27 N9 H9A 103.2(12) no
C21 N9 H9A 107.2(13) no
C29 N9 H9A 108.8(13) no
C31 N10 C37 112.19(19) no
C31 N10 C39 114.9(2) no
C37 N10 C39 112.6(2) no
C31 N10 H10A 108.4(13) no
C37 N10 H10A 103.6(14) no
C39 N10 H10A 104.2(14) no
C2 C1 C6 123.47(18) no
N1 C1 C6 121.74(18) no
N1 C1 C2 114.60(19) no
C1 C2 C3 118.2(2) no
C2 C3 C4 121.8(2) no
N2 C3 C4 120.0(2) no
N2 C3 C2 118.2(2) no
C3 C4 C5 118.9(2) no
C4 C5 C6 122.5(2) no
C5 C6 C7 120.33(18) no
C1 C6 C7 124.46(16) no
C1 C6 C5 115.15(18) no
C6 C7 C8 120.21(16) no
C8 C7 C10 119.71(17) no
C6 C7 C10 120.06(16) no
O5 C8 N3 116.00(17) no
N3 C8 C7 117.37(16) no
O5 C8 C7 126.63(19) no
O7 C9 N3 122.01(17) no
N3 C9 N4 115.19(17) no
O7 C9 N4 122.80(17) no
O6 C10 C7 125.34(18) no
N4 C10 C7 116.81(16) no
O6 C10 N4 117.84(17) no
C1 C2 H2 121.00 no
C3 C2 H2 121.00 no
C5 C4 H4 121.00 no
C3 C4 H4 121.00 no
C4 C5 H5 119.00 no
C6 C5 H5 119.00 no
C12 C11 C16 121.7(2) no
N5 C11 C12 118.6(2) no
N5 C11 C16 119.67(19) no
C11 C12 C13 117.8(2) no
N6 C13 C14 121.80(17) no
C12 C13 C14 123.33(17) no
N6 C13 C12 114.66(18) no
C13 C14 C17 124.02(16) no
C13 C14 C15 115.49(18) no
C15 C14 C17 120.40(18) no
C14 C15 C16 122.6(2) no
C11 C16 C15 119.02(19) no
C18 C17 C20 120.48(17) no
C14 C17 C18 119.84(16) no
C14 C17 C20 119.66(16) no
O12 C18 N7 117.00(16) no
N7 C18 C17 116.90(16) no
O12 C18 C17 126.09(17) no
N7 C19 N8 115.13(16) no
O13 C19 N8 122.97(17) no
O13 C19 N7 121.90(16) no
N8 C20 C17 116.36(15) no
O14 C20 C17 125.60(19) no
O14 C20 N8 118.01(17) no
C13 C12 H12 121.00 no
C11 C12 H12 121.00 no
C16 C15 H15 119.00 no
C14 C15 H15 119.00 no
C15 C16 H16 121.00 no
C11 C16 H16 120.00 no
C22 C21 C26 121.5(2) no
N9 C21 C26 118.04(18) no
N9 C21 C22 120.46(18) no
C21 C22 C23 118.2(2) no
C22 C23 C24 120.4(2) no
C23 C24 C25 120.4(2) no
C24 C25 C26 120.2(2) no
C21 C26 C25 119.3(2) no
N9 C27 C28 112.7(2) no
N9 C29 C30 112.1(2) no
C21 C22 H22 121.00 no
C23 C22 H22 121.00 no
C22 C23 H23 120.00 no
C24 C23 H23 120.00 no
C23 C24 H24 120.00 no
C25 C24 H24 120.00 no
C24 C25 H25 120.00 no
C26 C25 H25 120.00 no
C25 C26 H26 120.00 no
C21 C26 H26 120.00 no
C28 C27 H27B 109.00 no
N9 C27 H27A 109.00 no
N9 C27 H27B 109.00 no
C28 C27 H27A 109.00 no
H27A C27 H27B 108.00 no
C27 C28 H28A 110.00 no
C27 C28 H28C 110.00 no
H28B C28 H28C 109.00 no
H28A C28 H28C 109.00 no
H28A C28 H28B 109.00 no
C27 C28 H28B 109.00 no
N9 C29 H29B 109.00 no
C30 C29 H29B 109.00 no
H29A C29 H29B 108.00 no
N9 C29 H29A 109.00 no
C30 C29 H29A 109.00 no
C29 C30 H30C 109.00 no
H30A C30 H30B 109.00 no
C29 C30 H30B 109.00 no
H30A C30 H30C 109.00 no
H30B C30 H30C 110.00 no
C29 C30 H30A 109.00 no
N10 C31 C32 121.1(2) no
N10 C31 C36 117.4(2) no
C32 C31 C36 121.5(2) no
C31 C32 C33 117.8(3) no
C32 C33 C34 118.7(3) no
C33 C34 C35 122.4(3) no
C34 C35 C36 119.9(3) no
C31 C36 C35 119.7(3) no
N10 C37 C38 111.4(2) no
N10 C39 C40 111.0(3) no
C31 C32 H32 121.00 no
C33 C32 H32 121.00 no
C32 C33 H33 121.00 no
C34 C33 H33 121.00 no
C33 C34 H34 119.00 no
C35 C34 H34 119.00 no
C34 C35 H35 120.00 no
C36 C35 H35 120.00 no
C31 C36 H36 120.00 no
C35 C36 H36 120.00 no
N10 C37 H37A 109.00 no
N10 C37 H37B 109.00 no
C38 C37 H37A 109.00 no
C38 C37 H37B 109.00 no
H37A C37 H37B 108.00 no
C37 C38 H38A 110.00 no
C37 C38 H38B 110.00 no
C37 C38 H38C 109.00 no
H38A C38 H38B 109.00 no
H38A C38 H38C 109.00 no
H38B C38 H38C 109.00 no
N10 C39 H39A 109.00 no
N10 C39 H39B 109.00 no
C40 C39 H39A 110.00 no
C40 C39 H39B 109.00 no
H39A C39 H39B 108.00 no
C39 C40 H40A 109.00 no
C39 C40 H40B 109.00 no
C39 C40 H40C 109.00 no
H40A C40 H40B 110.00 no
H40A C40 H40C 109.00 no
H40B C40 H40C 109.00 no

loop_
_geom_bond_atom_site_label_1
_geom_bond_atom_site_label_2
_geom_bond_distance
_geom_bond_publ_flag
O1 N1 1.217(3) no
O2 N1 1.219(3) no
O3 N2 1.224(3) no
O4 N2 1.216(3) no
O5 C8 1.247(2) no
O6 C10 1.238(2) no
O7 C9 1.232(2) no
O8 N5 1.212(3) no
O9 N5 1.215(3) no
O10 N6 1.222(2) no
O11 N6 1.218(2) no
O12 C18 1.247(2) no
O13 C19 1.226(2) no
O14 C20 1.238(2) no
N1 C1 1.467(3) no
N2 C3 1.463(3) no
N3 C8 1.392(3) no
N3 C9 1.352(2) no
N4 C9 1.354(2) no
N4 C10 1.394(2) no
N3 H3A 0.885(18) no
N4 H4A 0.874(18) no
N5 C11 1.464(3) no
N6 C13 1.469(2) no
N7 C18 1.388(2) no
N7 C19 1.363(2) no
N8 C19 1.356(2) no
N8 C20 1.398(3) no
N7 H7A 0.877(16) no
N8 H8A 0.892(19) no
N9 C27 1.498(3) no
N9 C29 1.508(3) no
N9 C21 1.471(3) no
N9 H9A 0.902(18) no
N10 C39 1.487(4) no
N10 C31 1.477(3) no
N10 C37 1.538(3) no
N10 H10A 0.92(2) no
C1 C6 1.398(3) no
C1 C2 1.378(3) no
C2 C3 1.367(4) no
C3 C4 1.371(3) no
C4 C5 1.379(3) no
C5 C6 1.404(3) no
C6 C7 1.463(3) no
C7 C10 1.414(3) no
C7 C8 1.399(3) no
C2 H2 0.9300 no
C4 H4 0.9300 no
C5 H5 0.9300 no
C11 C12 1.371(3) no
C11 C16 1.373(3) no
C12 C13 1.384(3) no
C13 C14 1.393(3) no
C14 C15 1.398(3) no
C14 C17 1.460(3) no
C15 C16 1.371(3) no
C17 C20 1.411(3) no
C17 C18 1.405(2) no
C12 H12 0.9300 no
C15 H15 0.9300 no
C16 H16 0.9300 no
C21 C22 1.378(3) no
C21 C26 1.369(3) no
C22 C23 1.385(4) no
C23 C24 1.373(4) no
C24 C25 1.360(4) no
C25 C26 1.376(3) no
C27 C28 1.490(4) no
C29 C30 1.497(4) no
C22 H22 0.9300 no
C23 H23 0.9300 no
C24 H24 0.9300 no
C25 H25 0.9300 no
C26 H26 0.9300 no
C27 H27B 0.9700 no
C27 H27A 0.9700 no
C28 H28A 0.9600 no
C28 H28B 0.9600 no
C28 H28C 0.9600 no
C29 H29A 0.9700 no
C29 H29B 0.9700 no
C30 H30B 0.9600 no
C30 H30C 0.9600 no
C30 H30A 0.9600 no
C31 C32 1.367(4) no
C31 C36 1.362(4) no
C32 C33 1.425(4) no
C33 C34 1.353(5) no
C34 C35 1.333(6) no
C35 C36 1.372(4) no
C37 C38 1.491(4) no
C39 C40 1.495(5) no
C32 H32 0.9300 no
C33 H33 0.9300 no
C34 H34 0.9300 no
C35 H35 0.9300 no
C36 H36 0.9300 no
C37 H37A 0.9700 no
C37 H37B 0.9700 no
C38 H38A 0.9600 no
C38 H38B 0.9600 no
C38 H38C 0.9600 no
C39 H39A 0.9700 no
C39 H39B 0.9700 no
C40 H40A 0.9600 no
C40 H40B 0.9600 no
C40 H40C 0.9600 no

loop_
_geom_hbond_atom_site_label_D
_geom_hbond_atom_site_label_H
_geom_hbond_atom_site_label_A
_geom_hbond_site_symmetry_A
_geom_hbond_distance_DH
_geom_hbond_distance_HA
_geom_hbond_distance_DA
_geom_hbond_angle_DHA
_geom_hbond_publ_flag
N3 H3A O7 2_766 0.885(18) 2.000(18) 2.878(2) 171.8(16) yes
N4 H4A O14 1_655 0.874(18) 1.933(17) 2.802(2) 172(2) yes
N7 H7A O13 2_665 0.877(16) 2.056(16) 2.931(2) 175.1(19) yes
N8 H8A O6 1_455 0.892(19) 1.983(18) 2.852(2) 164.4(18) yes
N9 H9A O12 . 0.902(18) 1.825(18) 2.726(2) 176.2(14) yes
N10 H10A O5 2_666 0.92(2) 1.69(2) 2.598(3) 165.6(19) yes
C12 H12 O4 1_545 0.93 2.52 3.451(3) 174 yes
C26 H26 O12 . 0.93 2.59 3.272(3) 131 yes
C26 H26 O13 2_665 0.93 2.56 3.281(3) 135 yes
C29 H29B O11 . 0.97 2.57 3.215(3) 124 yes
C38 H38A O7 2_766 0.96 2.52 3.484(3) 177 yes

loop_
_geom_torsion_atom_site_label_1
_geom_torsion_atom_site_label_2
_geom_torsion_atom_site_label_3
_geom_torsion_atom_site_label_4
_geom_torsion
_geom_torsion_publ_flag
O1 N1 C1 C2 130.8(2) no
O2 N1 C1 C2 -45.6(3) no
O1 N1 C1 C6 -44.4(3) no
O2 N1 C1 C6 139.1(2) no
O3 N2 C3 C4 -174.1(2) no
O3 N2 C3 C2 5.3(3) no
O4 N2 C3 C2 -173.9(2) no
O4 N2 C3 C4 6.8(3) no
C8 N3 C9 O7 -178.71(18) no
C8 N3 C9 N4 1.6(3) no
C9 N3 C8 C7 -2.3(3) no
C9 N3 C8 O5 177.59(18) no
C9 N4 C10 C7 -0.8(3) no
C10 N4 C9 O7 -179.67(17) no
C10 N4 C9 N3 0.0(3) no
C9 N4 C10 O6 -179.84(18) no
O8 N5 C11 C12 -171.88(19) no
O9 N5 C11 C12 7.8(3) no
O9 N5 C11 C16 -175.5(2) no
O8 N5 C11 C16 4.8(3) no
O10 N6 C13 C12 132.40(19) no
O10 N6 C13 C14 -42.5(3) no
O11 N6 C13 C14 141.2(2) no
O11 N6 C13 C12 -43.9(3) no
C19 N7 C18 C17 -4.2(3) no
C19 N7 C18 O12 176.98(17) no
C18 N7 C19 N8 1.7(3) no
C18 N7 C19 O13 -178.88(17) no
C20 N8 C19 O13 -177.98(18) no
C19 N8 C20 C17 -1.7(3) no
C19 N8 C20 O14 180.00(17) no
C20 N8 C19 N7 1.4(3) no
C21 N9 C27 C28 56.7(3) no
C29 N9 C27 C28 -175.7(2) no
C27 N9 C21 C22 52.3(3) no
C27 N9 C29 C30 165.7(2) no
C29 N9 C21 C22 -75.2(2) no
C27 N9 C21 C26 -128.8(2) no
C29 N9 C21 C26 103.7(2) no
C21 N9 C29 C30 -65.7(3) no
C37 N10 C31 C36 -97.4(3) no
C39 N10 C37 C38 -168.8(2) no
C31 N10 C39 C40 -57.8(3) no
C31 N10 C37 C38 59.8(3) no
C37 N10 C31 C32 79.7(3) no
C39 N10 C31 C36 132.4(3) no
C39 N10 C31 C32 -50.6(3) no
C37 N10 C39 C40 172.2(2) no
N1 C1 C6 C5 172.57(19) no
C2 C1 C6 C5 -2.3(3) no
N1 C1 C6 C7 -10.4(3) no
C6 C1 C2 C3 2.5(3) no
C2 C1 C6 C7 174.82(19) no
N1 C1 C2 C3 -172.69(19) no
C1 C2 C3 N2 -179.72(19) no
C1 C2 C3 C4 -0.3(3) no
N2 C3 C4 C5 177.6(2) no
C2 C3 C4 C5 -1.8(3) no
C3 C4 C5 C6 2.0(3) no
C4 C5 C6 C7 -177.22(19) no
C4 C5 C6 C1 0.0(3) no
C1 C6 C7 C8 141.06(19) no
C5 C6 C7 C8 -42.0(3) no
C1 C6 C7 C10 -40.6(3) no
C5 C6 C7 C10 136.35(19) no
C10 C7 C8 N3 1.3(3) no
C10 C7 C8 O5 -178.59(19) no
C8 C7 C10 O6 179.07(18) no
C8 C7 C10 N4 0.1(3) no
C6 C7 C8 N3 179.61(17) no
C6 C7 C8 O5 -0.2(3) no
C6 C7 C10 N4 -178.22(16) no
C6 C7 C10 O6 0.7(3) no
N5 C11 C12 C13 175.26(17) no
N5 C11 C16 C15 -177.10(17) no
C16 C11 C12 C13 -1.3(3) no
C12 C11 C16 C15 -0.6(3) no
C11 C12 C13 C14 3.0(3) no
C11 C12 C13 N6 -171.77(17) no
C12 C13 C14 C17 173.92(18) no
C12 C13 C14 C15 -2.7(3) no
N6 C13 C14 C15 171.77(17) no
N6 C13 C14 C17 -11.6(3) no
C13 C14 C15 C16 0.7(3) no
C15 C14 C17 C18 133.29(19) no
C13 C14 C17 C20 138.12(19) no
C17 C14 C15 C16 -176.07(17) no
C13 C14 C17 C18 -43.1(3) no
C15 C14 C17 C20 -45.5(3) no
C14 C15 C16 C11 0.9(3) no
C14 C17 C20 O14 -4.1(3) no
C18 C17 C20 O14 177.14(19) no
C20 C17 C18 O12 -177.63(18) no
C18 C17 C20 N8 -1.0(3) no
C14 C17 C20 N8 177.70(16) no
C14 C17 C18 O12 3.7(3) no
C20 C17 C18 N7 3.7(3) no
C14 C17 C18 N7 -175.01(16) no
C26 C21 C22 C23 0.6(3) no
N9 C21 C26 C25 -178.91(19) no
C22 C21 C26 C25 0.0(3) no
N9 C21 C22 C23 179.5(2) no
C21 C22 C23 C24 -0.3(4) no
C22 C23 C24 C25 -0.6(4) no
C23 C24 C25 C26 1.2(4) no
C24 C25 C26 C21 -0.9(4) no
N10 C31 C32 C33 -178.3(3) no
C36 C31 C32 C33 -1.3(4) no
N10 C31 C36 C35 177.9(3) no
C32 C31 C36 C35 0.8(4) no
C31 C32 C33 C34 1.6(5) no
C32 C33 C34 C35 -1.3(6) no
C33 C34 C35 C36 0.8(6) no
C34 C35 C36 C31 -0.5(5) no
